data_1522726
loop_
_publ_author_name
'Predel, B.'
'Huelse, K.'

_publ_section_title
;
 Metastabile kristalline und glasartige Phasen im System Mg-Ga
;
_journal_name_full 'Journal of the Less-Common Metals'
_journal_page_first 45
_journal_page_last 56
_journal_volume 63
_journal_year 1979
_chemical_formula_sum 'Ga0.104 Mg0.896'
_chemical_name_systematic '(Ga0.104 Mg0.896)'
_space_group_IT_number 194
_symmetry_space_group_name_Hall '-P 6c 2c'
_symmetry_space_group_name_H-M 'P 63/m m c'
_cell_angle_alpha 90
_cell_angle_beta 90
_cell_angle_gamma 120
_cell_formula_units_Z 2
_cell_length_a 3.186
_cell_length_b 3.186
_cell_length_c 5.1843
_cell_volume 45.573
_citation_journal_id_ASTM JCOMAH
_cod_data_source_file Predel_JCOMAH_1979_207.cif
_cod_data_source_block Ga0.104Mg0.896
_cod_original_cell_volume 45.57349
_cod_database_code 1522726

loop_
_symmetry_equiv_pos_as_xyz
x,y,z
x-y,x,z+1/2
-y,x-y,z
-x,-y,z+1/2
-x+y,-x,z
y,-x+y,z+1/2
-y,-x,-z+1/2
x-y,-y,-z
x,x-y,-z+1/2
y,x,-z
-x+y,y,-z+1/2
-x,-x+y,-z
-x,-y,-z
-x+y,-x,-z-1/2
y,-x+y,-z
x,y,-z-1/2
x-y,x,-z
-y,x-y,-z-1/2
y,x,z-1/2
-x+y,y,z
-x,-x+y,z-1/2
-y,-x,z
x-y,-y,z-1/2
x,x-y,z

loop_
_atom_site_label
_atom_site_type_symbol
_atom_site_fract_x
_atom_site_fract_y
_atom_site_fract_z
_atom_site_occupancy
_atom_site_U_iso_or_equiv
Mg1 Mg 0.3333 0.6667 0.25 0.896 0.0
Ga1 Ga 0.3333 0.6667 0.25 0.104 0.0
